data_4346740
loop_
_publ_author_name
'Cary, Samantha K.'
'Silver, Mark A.'
'Liu, Guokui'
'Wang, Jamie C.'
'Bogart, Justin A.'
'Stritzinger, Jared T.'
'Arico, Alexandra A.'
'Hanson, Kenneth'
'Schelter, Eric J.'
'Albrecht-Schmitt, Thomas E'

_publ_section_title
;
 Spontaneous Partitioning of Californium from Curium: Curious Cases from
 the Crystallization of Curium Coordination Complexes.
;
_journal_issue 23
_journal_name_full 'Inorganic chemistry'
_journal_page_first 11399
_journal_page_last 11404
_journal_paper_doi 10.1021/acs.inorgchem.5b02052
_journal_volume 54
_journal_year 2015
_chemical_formula_moiety Cm2(C7H4NO4)2(C7H5NO4)2(H2O)6Cl2-(H2O)5Cl2
_chemical_formula_sum 'C28 H35 Cl4 Cm2 N4 O25'
_chemical_formula_weight 1465.40
_chemical_melting_point ?
_chemical_name_common 'Curium(III) Dipicolonic Acid'
_space_group_crystal_system triclinic
_space_group_IT_number 2
_space_group_name_Hall '-P 1'
_space_group_name_H-M_alt 'P -1'
_atom_sites_solution_hydrogens mixed
_audit_creation_method SHELXL-2013
_cell_angle_alpha 75.9780(10)
_cell_angle_beta 75.4470(10)
_cell_angle_gamma 68.8720(10)
_cell_formula_units_Z 1
_cell_length_a 7.8840(5)
_cell_length_b 9.8706(6)
_cell_length_c 15.2980(10)
_cell_measurement_reflns_used 15013
_cell_measurement_temperature 100(2)
_cell_measurement_theta_max 27.476
_cell_measurement_theta_min 2.244
_cell_volume 1059.55(12)
_computing_cell_refinement 'smart saint'
_computing_data_collection smart
_computing_data_reduction SAINT
_computing_molecular_graphics 'SHELXP-2013 (Sheldrick, 2013)'
_computing_publication_material 'SHELXCIF-97 (Sheldrick, 1997)'
_computing_structure_refinement 'SHELXL-2013 (Sheldrick, 2013)'
_computing_structure_solution 'SHELXS-2013 (Sheldrick, 2013)'
_diffrn_ambient_temperature 100(2)
_diffrn_detector_area_resol_mean 0
_diffrn_measured_fraction_theta_full 0.999
_diffrn_measured_fraction_theta_max 0.997
_diffrn_measurement_device_type 'BRUKER apex II'
_diffrn_measurement_method '0.5 wide w/ exposures'
_diffrn_radiation_type MoK\a
_diffrn_radiation_wavelength 0.71073
_diffrn_reflns_av_R_equivalents 0.0262
_diffrn_reflns_av_unetI/netI 0.0267
_diffrn_reflns_Laue_measured_fraction_full 0.999
_diffrn_reflns_Laue_measured_fraction_max 0.997
_diffrn_reflns_limit_h_max 10
_diffrn_reflns_limit_h_min -10
_diffrn_reflns_limit_k_max 12
_diffrn_reflns_limit_k_min -12
_diffrn_reflns_limit_l_max 19
_diffrn_reflns_limit_l_min -19
_diffrn_reflns_number 15013
_diffrn_reflns_point_group_measured_fraction_full 0.999
_diffrn_reflns_point_group_measured_fraction_max 0.997
_diffrn_reflns_theta_full 25.242
_diffrn_reflns_theta_max 27.476
_diffrn_reflns_theta_min 2.244
_diffrn_source 'Imus microfocused'
_exptl_absorpt_coefficient_mu 4.167
_exptl_absorpt_correction_T_max 0.920
_exptl_absorpt_correction_T_min 0.861
_exptl_absorpt_correction_type multi-scan
_exptl_absorpt_process_details SHELTXPREP
_exptl_crystal_colour colorless
_exptl_crystal_density_diffrn 2.297
_exptl_crystal_density_meas ?
_exptl_crystal_density_method 'not measured'
_exptl_crystal_description block
_exptl_crystal_F_000 691
_exptl_crystal_size_max 0.04
_exptl_crystal_size_mid 0.03
_exptl_crystal_size_min 0.02
_refine_diff_density_max 2.040
_refine_diff_density_min -2.498
_refine_diff_density_rms 0.171
_refine_ls_extinction_method none
_refine_ls_goodness_of_fit_ref 1.223
_refine_ls_hydrogen_treatment mixed
_refine_ls_matrix_type full
_refine_ls_number_parameters 329
_refine_ls_number_reflns 4840
_refine_ls_number_restraints 0
_refine_ls_restrained_S_all 1.223
_refine_ls_R_factor_all 0.0314
_refine_ls_R_factor_gt 0.0286
_refine_ls_shift/su_max 0.003
_refine_ls_shift/su_mean 0.000
_refine_ls_structure_factor_coef Fsqd
_refine_ls_weighting_details 'w=1/[\s^2^(Fo^2^)+(0.0166P)^2^+5.7413P] where P=(Fo^2^+2Fc^2^)/3'
_refine_ls_weighting_scheme calc
_refine_ls_wR_factor_gt 0.0608
_refine_ls_wR_factor_ref 0.0616
_reflns_Friedel_coverage 0.000
_reflns_number_gt 4633
_reflns_number_total 4840
_reflns_threshold_expression 'I > 2\s(I)'
_cod_data_source_file ic5b02052_si_002.cif
_cod_data_source_block 2
_cod_depositor_comments
;
The following automatic conversions were performed:

data item '_chemical_melting_point' value 'not measured' was changed
to '?' -- the value is undefined or not given.

data item '_exptl_crystal_density_meas' value 'N/A' was changed to
'?' -- the value is perceived as not measured.

Automatic conversion script
Id: cif_fix_values 6909 2019-04-08 15:41:33Z antanas 
;
_cod_database_code 4346740
_shelx_space_group_comment
;
The symmetry employed for this shelxl refinement is uniquely defined
by the following loop, which should always be used as a source of
symmetry information in preference to the above space-group names.
They are only intended as comments.
;
_shelx_estimated_absorpt_t_min 0.25
_shelx_estimated_absorpt_t_max 0.45
_shelxl_version_number 2013-4

loop_
_space_group_symop_operation_xyz
'x, y, z'
'-x, -y, -z'

loop_
_atom_site_label
_atom_site_type_symbol
_atom_site_fract_x
_atom_site_fract_y
_atom_site_fract_z
_atom_site_U_iso_or_equiv
_atom_site_adp_type
_atom_site_occupancy
_atom_site_site_symmetry_order
_atom_site_calc_flag
_atom_site_refinement_flags_posn
_atom_site_refinement_flags_adp
_atom_site_refinement_flags_occupancy
Cm1 Cm 0.20351(2) -0.77336(2) 1.23601(2) 0.01139(5) Uani 1 1 d . . .
Cl1 Cl 0.3349(3) -1.1902(3) 1.06863(12) 0.0609(6) Uani 1 1 d . . .
Cl2 Cl 0.57528(17) -0.81868(17) 1.23303(10) 0.0306(3) Uani 1 1 d . . .
O1 O 0.2019(5) -0.5589(4) 1.2950(3) 0.0198(7) Uani 1 1 d . . .
O1W O 0.1441(6) -0.2297(4) 1.2819(3) 0.0225(8) Uani 1 1 d . . .
O2 O 0.1991(6) -0.4497(4) 1.4074(3) 0.0224(8) Uani 1 1 d . . .
O2W O 0.5915(7) -0.5157(7) 1.1149(3) 0.0390(11) Uani 1 1 d . . .
O3 O 0.2523(5) -1.0210(4) 1.3200(2) 0.0160(7) Uani 1 1 d . . .
O3W O 0.0031(5) -0.8579(4) 1.1792(3) 0.0189(7) Uani 1 1 d . . .
O4W O 0.3779(7) -0.9087(6) 1.1082(3) 0.0315(10) Uani 1 1 d . . .
O4 O 0.3144(5) -1.1972(4) 1.4395(2) 0.0186(7) Uani 1 1 d . . .
O5 O 0.2404(5) -0.5912(4) 1.0943(2) 0.0177(7) Uani 1 1 d . . .
O6 O 0.1209(5) -0.3911(4) 0.9949(2) 0.0216(8) Uani 1 1 d . . .
H6A H 0.2205 -0.4265 0.9600 0.032 Uiso 1 1 calc R U .
O7 O -0.0943(4) -0.7486(4) 1.3519(2) 0.0159(7) Uani 1 1 d . . .
O8 O -0.3683(5) -0.6122(4) 1.4184(2) 0.0243(8) Uani 1 1 d . . .
H8A H -0.3451 -0.6774 1.4645 0.037 Uiso 1 1 calc R U .
N1 N 0.2438(5) -0.8160(4) 1.4030(3) 0.0133(8) Uani 1 1 d . . .
N2 N -0.0770(5) -0.5365(4) 1.2106(3) 0.0140(8) Uani 1 1 d . . .
C1 C 0.2119(7) -0.5630(5) 1.3749(4) 0.0174(10) Uani 1 1 d . . .
C2 C 0.2346(6) -0.7043(5) 1.4413(3) 0.0153(9) Uani 1 1 d . . .
C3 C 0.2435(7) -0.7216(6) 1.5325(4) 0.0189(10) Uani 1 1 d . . .
H3A H 0.2382 -0.6409 1.5578 0.023 Uiso 1 1 calc R U .
C4 C 0.2601(7) -0.8591(6) 1.5864(4) 0.0194(10) Uani 1 1 d . . .
H4A H 0.2644 -0.8738 1.6497 0.023 Uiso 1 1 calc R U .
C5 C 0.2703(7) -0.9745(5) 1.5469(3) 0.0167(10) Uani 1 1 d . . .
H5A H 0.2820 -1.0697 1.5825 0.020 Uiso 1 1 calc R U .
C6 C 0.2631(6) -0.9489(5) 1.4544(3) 0.0128(9) Uani 1 1 d . . .
C7 C 0.2780(6) -1.0662(5) 1.4021(3) 0.0128(9) Uani 1 1 d . . .
C8 C 0.1153(7) -0.4768(5) 1.0731(3) 0.0171(10) Uani 1 1 d . . .
C9 C -0.0581(7) -0.4290(5) 1.1404(3) 0.0167(10) Uani 1 1 d . . .
C10 C -0.1854(7) -0.2881(6) 1.1341(4) 0.0215(11) Uani 1 1 d . . .
H10A H -0.1691 -0.2145 1.0827 0.026 Uiso 1 1 calc R U .
C11 C -0.3371(8) -0.2569(6) 1.2044(4) 0.0230(11) Uani 1 1 d . . .
H11A H -0.4243 -0.1606 1.2027 0.028 Uiso 1 1 calc R U .
C12 C -0.3597(7) -0.3680(6) 1.2772(4) 0.0205(10) Uani 1 1 d . . .
H12A H -0.4633 -0.3503 1.3256 0.025 Uiso 1 1 calc R U .
C13 C -0.2262(7) -0.5062(6) 1.2771(3) 0.0164(10) Uani 1 1 d . . .
C14 C -0.2253(6) -0.6346(5) 1.3529(3) 0.0154(9) Uani 1 1 d . . .
O99W O -0.0338(13) -0.0572(10) 0.9726(6) 0.0341(19) Uani 0.5 1 d . . P
H56 H 0.514(9) -0.439(8) 1.095(5) 0.024(19) Uiso 1 1 d . . .
H55 H -0.101(12) -0.846(8) 1.195(5) 0.04(2) Uiso 1 1 d . . .
H54 H 0.181(9) -0.236(8) 1.226(5) 0.034(19) Uiso 1 1 d . . .
H53 H 0.159(12) -0.157(10) 1.286(6) 0.06(3) Uiso 1 1 d . . .
H52 H 0.018(13) -0.902(11) 1.134(7) 0.08(3) Uiso 1 1 d . . .
H51 H 0.187(11) -0.394(9) 1.373(5) 0.04(2) Uiso 1 1 d . . .
H50 H 0.377(9) -0.977(8) 1.100(4) 0.020(18) Uiso 1 1 d . . .
H60 H 0.549(12) -0.585(10) 1.140(6) 0.06(3) Uiso 1 1 d . . .
H90 H 0.445(12) -0.877(9) 1.069(6) 0.06(3) Uiso 1 1 d . . .
H99 H -0.105(17) 0.049(14) 0.987(8) 0.03(3) Uiso 0.5 1 d . . P

loop_
_atom_site_aniso_label
_atom_site_aniso_U_11
_atom_site_aniso_U_22
_atom_site_aniso_U_33
_atom_site_aniso_U_23
_atom_site_aniso_U_13
_atom_site_aniso_U_12
Cm1 0.01036(8) 0.01002(8) 0.01325(8) -0.00189(5) -0.00177(5) -0.00290(5)
Cl1 0.0613(12) 0.126(2) 0.0274(8) -0.0214(10) 0.0030(8) -0.0700(13)
Cl2 0.0137(6) 0.0473(9) 0.0252(7) 0.0070(6) -0.0053(5) -0.0102(6)
O1 0.0263(19) 0.0110(16) 0.025(2) -0.0009(14) -0.0124(15) -0.0059(14)
O1W 0.030(2) 0.0165(19) 0.024(2) -0.0041(16) -0.0044(17) -0.0097(16)
O2 0.030(2) 0.0165(19) 0.025(2) -0.0032(17) -0.0089(17) -0.0102(16)
O2W 0.040(3) 0.052(3) 0.034(3) -0.010(2) 0.007(2) -0.033(3)
O3 0.0214(17) 0.0110(16) 0.0158(17) -0.0027(13) -0.0030(14) -0.0053(13)
O3W 0.0114(17) 0.0195(18) 0.030(2) -0.0078(16) -0.0055(15) -0.0061(14)
O4W 0.036(3) 0.028(2) 0.026(2) -0.0110(19) 0.0080(19) -0.011(2)
O4 0.0257(19) 0.0113(16) 0.0174(18) -0.0022(13) -0.0022(14) -0.0055(14)
O5 0.0145(16) 0.0196(18) 0.0172(17) -0.0014(14) -0.0003(13) -0.0063(14)
O6 0.0239(19) 0.0224(19) 0.0169(18) 0.0014(14) -0.0024(15) -0.0094(15)
O7 0.0119(16) 0.0166(17) 0.0174(17) -0.0014(13) -0.0010(13) -0.0047(13)
O8 0.0180(18) 0.028(2) 0.0148(18) 0.0000(15) 0.0023(14) 0.0005(15)
N1 0.0091(17) 0.0136(19) 0.016(2) -0.0039(15) -0.0013(15) -0.0023(15)
N2 0.0137(19) 0.0142(19) 0.0134(19) -0.0031(15) -0.0029(15) -0.0030(15)
C1 0.015(2) 0.014(2) 0.025(3) -0.0019(19) -0.008(2) -0.0047(18)
C2 0.012(2) 0.013(2) 0.022(3) -0.0063(19) -0.0026(18) -0.0019(18)
C3 0.018(2) 0.019(2) 0.023(3) -0.007(2) -0.004(2) -0.006(2)
C4 0.017(2) 0.026(3) 0.016(2) -0.005(2) -0.0022(19) -0.007(2)
C5 0.017(2) 0.016(2) 0.016(2) -0.0030(18) -0.0003(19) -0.0052(19)
C6 0.010(2) 0.013(2) 0.016(2) -0.0038(18) -0.0007(17) -0.0046(17)
C7 0.010(2) 0.013(2) 0.015(2) -0.0035(18) 0.0008(17) -0.0040(17)
C8 0.022(2) 0.018(2) 0.015(2) -0.0011(19) -0.0046(19) -0.010(2)
C9 0.020(2) 0.018(2) 0.015(2) -0.0040(19) -0.0043(19) -0.007(2)
C10 0.027(3) 0.015(2) 0.020(3) 0.001(2) -0.008(2) -0.003(2)
C11 0.025(3) 0.017(2) 0.023(3) -0.004(2) -0.010(2) 0.003(2)
C12 0.016(2) 0.024(3) 0.019(3) -0.009(2) -0.005(2) 0.002(2)
C13 0.013(2) 0.021(2) 0.016(2) -0.0047(19) -0.0035(18) -0.0038(19)
C14 0.012(2) 0.018(2) 0.015(2) -0.0033(18) -0.0023(18) -0.0034(18)
O99W 0.038(5) 0.031(5) 0.037(5) -0.008(4) -0.013(4) -0.009(4)

loop_
_atom_type_symbol
_atom_type_description
_atom_type_scat_dispersion_real
_atom_type_scat_dispersion_imag
_atom_type_scat_source
C C 0.0033 0.0016 'International Tables Vol C Tables 4.2.6.8 and 6.1.1.4'
H H 0.0000 0.0000 'International Tables Vol C Tables 4.2.6.8 and 6.1.1.4'
Cl Cl 0.1484 0.1585 'International Tables Vol C Tables 4.2.6.8 and 6.1.1.4'
N N 0.0061 0.0033 'International Tables Vol C Tables 4.2.6.8 and 6.1.1.4'
O O 0.0106 0.0060 'International Tables Vol C Tables 4.2.6.8 and 6.1.1.4'
Cm Cm -7.3250 4.6980 'International Tables Vol C Tables 4.2.6.8 and 6.1.1.4'

loop_
_geom_angle_atom_site_label_1
_geom_angle_atom_site_label_2
_geom_angle_atom_site_label_3
_geom_angle
_geom_angle_site_symmetry_1
O3 Cm1 O3W 77.71(12) .
O3 Cm1 O4W 81.50(14) .
O3W Cm1 O4W 69.14(16) .
O3 Cm1 O5 153.00(12) .
O3W Cm1 O5 93.15(12) .
O4W Cm1 O5 71.51(15) .
O3 Cm1 O1 125.71(11) .
O3W Cm1 O1 141.03(12) .
O4W Cm1 O1 137.53(16) .
O5 Cm1 O1 76.79(12) .
O3 Cm1 O7 77.53(11) .
O3W Cm1 O7 71.77(13) .
O4W Cm1 O7 138.65(15) .
O5 Cm1 O7 124.07(11) .
O1 Cm1 O7 82.91(12) .
O3 Cm1 N1 63.11(12) .
O3W Cm1 N1 126.67(13) .
O4W Cm1 N1 132.23(14) .
O5 Cm1 N1 137.26(12) .
O1 Cm1 N1 62.65(12) .
O7 Cm1 N1 65.78(11) .
O3 Cm1 N2 136.92(12) .
O3W Cm1 N2 76.90(12) .
O4W Cm1 N2 119.97(14) .
O5 Cm1 N2 62.45(12) .
O1 Cm1 N2 64.98(12) .
O7 Cm1 N2 61.70(12) .
N1 Cm1 N2 107.79(12) .
O3 Cm1 Cl2 87.03(9) .
O3W Cm1 Cl2 142.04(10) .
O4W Cm1 Cl2 74.38(13) .
O5 Cm1 Cl2 84.91(8) .
O1 Cm1 Cl2 75.35(9) .
O7 Cm1 Cl2 138.51(8) .
N1 Cm1 Cl2 72.86(9) .
N2 Cm1 Cl2 132.72(9) .
O3 Cm1 C7 17.63(11) .
O3W Cm1 C7 92.07(12) .
O4W Cm1 C7 96.13(14) .
O5 Cm1 C7 163.77(11) .
O1 Cm1 C7 108.08(11) .
O7 Cm1 C7 72.16(11) .
N1 Cm1 C7 45.48(12) .
N2 Cm1 C7 133.77(12) .
Cl2 Cm1 C7 81.53(8) .
O3 Cm1 C8 162.66(12) .
O3W Cm1 C8 87.24(12) .
O4W Cm1 C8 85.16(15) .
O5 Cm1 C8 18.01(12) .
O1 Cm1 C8 71.58(12) .
O7 Cm1 C8 106.06(12) .
N1 Cm1 C8 134.06(12) .
N2 Cm1 C8 44.46(12) .
Cl2 Cm1 C8 100.01(9) .
C7 Cm1 C8 178.22(12) .
O3 Cm1 C1 107.89(12) .
O3W Cm1 C1 144.37(13) .
O4W Cm1 C1 145.78(15) .
O5 Cm1 C1 94.40(12) .
O1 Cm1 C1 17.90(12) .
O7 Cm1 C1 75.20(12) .
N1 Cm1 C1 44.78(12) .
N2 Cm1 C1 75.99(12) .
Cl2 Cm1 C1 73.40(9) .
C7 Cm1 C1 90.25(12) .
C8 Cm1 C1 89.35(12) .
O3 Cm1 H55 79.2(15) .
O3W Cm1 H55 11.4(15) .
O4W Cm1 H55 80.6(16) .
O5 Cm1 H55 96.9(15) .
O1 Cm1 H55 131.4(15) .
O7 Cm1 H55 60.8(16) .
N1 Cm1 H55 119.5(15) .
N2 Cm1 H55 69.5(15) .
Cl2 Cm1 H55 152.9(16) .
C7 Cm1 H55 91.2(15) .
C8 Cm1 H55 87.8(15) .
C1 Cm1 H55 133.0(16) .
O3 Cm1 H52 78.1(18) .
O3W Cm1 H52 11.6(18) .
O4W Cm1 H52 57.6(18) .
O5 Cm1 H52 87.9(18) .
O1 Cm1 H52 148.5(18) .
O7 Cm1 H52 83.3(18) .
N1 Cm1 H52 134.1(18) .
N2 Cm1 H52 83.6(18) .
Cl2 Cm1 H52 131.1(18) .
C7 Cm1 H52 94.3(18) .
C8 Cm1 H52 85.4(18) .
C1 Cm1 H52 155.5(18) .
H55 Cm1 H52 23(2) .
O3 Cm1 H50 72.7(13) .
O3W Cm1 H50 61.8(13) .
O4W Cm1 H50 10.8(13) .
O5 Cm1 H50 80.6(13) .
O1 Cm1 H50 148.1(13) .
O7 Cm1 H50 128.7(13) .
N1 Cm1 H50 128.7(13) .
N2 Cm1 H50 122.3(13) .
Cl2 Cm1 H50 80.5(13) .
C7 Cm1 H50 88.4(13) .
C8 Cm1 H50 92.7(13) .
C1 Cm1 H50 153.8(13) .
H55 Cm1 H50 73(2) .
H52 Cm1 H50 51(2) .
O3 Cm1 H60 127.3(13) .
O3W Cm1 H60 137.4(13) .
O4W Cm1 H60 80.4(13) .
O5 Cm1 H60 48.0(13) .
O1 Cm1 H60 57.3(14) .
O7 Cm1 H60 140.0(14) .
N1 Cm1 H60 95.8(13) .
N2 Cm1 H60 94.5(14) .
Cl2 Cm1 H60 40.4(13) .
C7 Cm1 H60 120.9(13) .
C8 Cm1 H60 60.5(14) .
C1 Cm1 H60 67.7(13) .
H55 Cm1 H60 144(2) .
H52 Cm1 H60 128(2) .
H50 Cm1 H60 90.8(19) .
O3 Cm1 H90 92.5(17) .
O3W Cm1 H90 78.7(17) .
O4W Cm1 H90 13.3(17) .
O5 Cm1 H90 60.7(17) .
O1 Cm1 H90 124.4(18) .
O7 Cm1 H90 150.2(17) .
N1 Cm1 H90 134.2(17) .
N2 Cm1 H90 115.6(17) .
Cl2 Cm1 H90 67.4(17) .
C7 Cm1 H90 105.5(17) .
C8 Cm1 H90 76.0(17) .
C1 Cm1 H90 134.5(18) .
H55 Cm1 H90 90(2) .
H52 Cm1 H90 67(3) .
H50 Cm1 H90 24.0(19) .
H60 Cm1 H90 68(2) .
C1 O1 Cm1 123.8(3) .
H54 O1W H53 105(7) .
C1 O2 H51 105(7) .
H56 O2W H60 114(8) .
C7 O3 Cm1 127.1(3) .
Cm1 O3W H55 129(6) .
Cm1 O3W H52 134(6) .
H55 O3W H52 96(8) .
Cm1 O4W H50 129(5) .
Cm1 O4W H90 120(6) .
H50 O4W H90 111(8) .
C8 O5 Cm1 123.6(3) .
C8 O6 H6A 109.5 .
C14 O7 Cm1 123.2(3) .
C14 O8 H8A 109.5 .
C6 N1 C2 119.2(4) .
C6 N1 Cm1 119.8(3) .
C2 N1 Cm1 120.9(3) .
C9 N2 C13 118.2(4) .
C9 N2 Cm1 119.7(3) .
C13 N2 Cm1 120.5(3) .
O1 C1 O2 124.0(5) .
O1 C1 C2 120.0(4) .
O2 C1 C2 115.9(5) .
O1 C1 Cm1 38.3(2) .
O2 C1 Cm1 162.0(4) .
C2 C1 Cm1 81.7(3) .
N1 C2 C3 122.3(4) .
N1 C2 C1 112.5(4) .
C3 C2 C1 125.2(4) .
N1 C2 Cm1 39.7(2) .
C3 C2 Cm1 161.6(3) .
C1 C2 Cm1 72.9(3) .
C2 C3 C4 118.6(5) .
C2 C3 H3A 120.7 .
C4 C3 H3A 120.7 .
C5 C4 C3 119.1(5) .
C5 C4 H4A 120.4 .
C3 C4 H4A 120.4 .
C4 C5 C6 118.9(5) .
C4 C5 H5A 120.6 .
C6 C5 H5A 120.6 .
N1 C6 C5 121.9(4) .
N1 C6 C7 113.8(4) .
C5 C6 C7 124.3(4) .
N1 C6 Cm1 40.5(2) .
C5 C6 Cm1 162.0(3) .
C7 C6 Cm1 73.5(2) .
O4 C7 O3 124.0(4) .
O4 C7 C6 120.2(4) .
O3 C7 C6 115.8(4) .
O4 C7 Cm1 158.9(3) .
O3 C7 Cm1 35.2(2) .
C6 C7 Cm1 80.7(3) .
O5 C8 O6 125.1(5) .
O5 C8 C9 120.0(4) .
O6 C8 C9 114.9(4) .
O5 C8 Cm1 38.4(2) .
O6 C8 Cm1 161.9(4) .
C9 C8 Cm1 82.2(3) .
N2 C9 C10 122.7(5) .
N2 C9 C8 112.4(4) .
C10 C9 C8 124.9(5) .
N2 C9 Cm1 40.7(2) .
C10 C9 Cm1 160.0(4) .
C8 C9 Cm1 72.6(3) .
C9 C10 C11 118.7(5) .
C9 C10 H10A 120.6 .
C11 C10 H10A 120.6 .
C12 C11 C10 119.2(5) .
C12 C11 H11A 120.4 .
C10 C11 H11A 120.4 .
C11 C12 C13 118.0(5) .
C11 C12 H12A 121.0 .
C13 C12 H12A 121.0 .
N2 C13 C12 123.2(5) .
N2 C13 C14 112.3(4) .
C12 C13 C14 124.4(5) .
N2 C13 Cm1 40.1(2) .
C12 C13 Cm1 159.7(4) .
C14 C13 Cm1 73.0(3) .
O7 C14 O8 124.4(5) .
O7 C14 C13 120.6(4) .
O8 C14 C13 114.9(4) .
O7 C14 Cm1 39.1(2) .
O8 C14 Cm1 162.0(3) .
C13 C14 Cm1 81.9(3) .
O99W O99W H99 50(7) 2_557

loop_
_geom_bond_atom_site_label_1
_geom_bond_atom_site_label_2
_geom_bond_distance
_geom_bond_site_symmetry_2
Cm1 O3 2.413(3) .
Cm1 O3W 2.437(4) .
Cm1 O4W 2.468(4) .
Cm1 O5 2.487(3) .
Cm1 O1 2.489(3) .
Cm1 O7 2.534(3) .
Cm1 N1 2.569(4) .
Cm1 N2 2.602(4) .
Cm1 Cl2 2.7911(13) .
Cm1 C7 3.334(5) .
Cm1 C8 3.337(5) .
Cm1 C1 3.337(5) .
Cm1 H55 2.98(8) .
Cm1 H52 3.10(10) .
Cm1 H50 2.97(7) .
Cm1 H60 3.65(9) .
Cm1 H90 2.93(9) .
O1 C1 1.234(6) .
O1W H54 0.85(7) .
O1W H53 0.79(9) .
O2 C1 1.293(6) .
O2 H51 0.67(8) .
O2W H56 0.83(7) .
O2W H60 0.84(9) .
O3 C7 1.267(6) .
O3W H55 0.77(8) .
O3W H52 0.87(10) .
O4W H50 0.72(7) .
O4W H90 0.77(9) .
O4 C7 1.241(6) .
O5 C8 1.239(6) .
O6 C8 1.288(6) .
O6 H6A 0.8400 .
O7 C14 1.223(6) .
O8 C14 1.298(6) .
O8 H8A 0.8400 .
N1 C6 1.333(6) .
N1 C2 1.341(6) .
N2 C9 1.335(6) .
N2 C13 1.342(6) .
C1 C2 1.494(7) .
C2 C3 1.381(7) .
C3 C4 1.387(7) .
C3 H3A 0.9500 .
C4 C5 1.383(7) .
C4 H4A 0.9500 .
C5 C6 1.389(7) .
C5 H5A 0.9500 .
C6 C7 1.516(6) .
C8 C9 1.488(7) .
C9 C10 1.389(7) .
C10 C11 1.390(8) .
C10 H10A 0.9500 .
C11 C12 1.387(8) .
C11 H11A 0.9500 .
C12 C13 1.390(7) .
C12 H12A 0.9500 .
C13 C14 1.495(7) .
O99W O99W 1.838(17) 2_557
O99W H99 1.04(13) .
